data_9004678
loop_
_publ_author_name
'Grice, J. D.'

_publ_section_title
;
 A solution to the crystal structures of bismutite and beyerite
;
_journal_name_full 'The Canadian Mineralogist'
_journal_page_first 693
_journal_page_last 698
_journal_paper_doi 10.2113/gscanmin.40.2.693
_journal_volume 40
_journal_year 2002
_chemical_formula_sum 'C2 Bi2 Ca O8'
_chemical_name_mineral Beyerite
_space_group_IT_number 71
_symmetry_space_group_name_Hall '-I 2 2'
_symmetry_space_group_name_H-M 'I m m m'
_cell_angle_alpha 90
_cell_angle_beta 90
_cell_angle_gamma 90
_cell_length_a 3.7729
_cell_length_b 3.7742
_cell_length_c 21.726
_cell_formula_units_Z 2
_cell_volume 309.371
_database_code_amcsd 0005771
_exptl_crystal_density_diffrn 6.549
_cod_original_formula_sum 'Bi2 Ca C2 O8'
_cod_database_code 9004678

loop_
_space_group_symop_operation_xyz
x,y,z
1/2+x,1/2+y,1/2+z
x,-y,z
1/2+x,1/2-y,1/2+z
-x,y,-z
1/2-x,1/2+y,1/2-z
-x,y,z
1/2-x,1/2+y,1/2+z
x,-y,-z
1/2+x,1/2-y,1/2-z
x,y,-z
1/2+x,1/2+y,1/2-z
-x,-y,z
1/2-x,1/2-y,1/2+z
-x,-y,-z
1/2-x,1/2-y,1/2-z

loop_
_atom_site_aniso_label
_atom_site_aniso_U_11
_atom_site_aniso_U_22
_atom_site_aniso_U_33
_atom_site_aniso_U_12
_atom_site_aniso_U_13
_atom_site_aniso_U_23
Bi 0.01110 0.01140 0.00910 0.00000 0.00000 0.00000
Ca 0.01110 0.01000 0.01190 0.00000 0.00000 0.00000
C 0.01200 0.02600 0.00400 0.00000 0.00000 0.00000
O1 0.00600 0.00700 0.00000 0.00000 0.00000 0.00000
O2 0.01400 0.01500 0.01800 0.00000 0.00000 0.00700
O3 0.03100 0.02400 0.00400 0.00000 0.00000 0.00000

loop_
_atom_site_label
_atom_site_fract_x
_atom_site_fract_y
_atom_site_fract_z
_atom_site_U_iso_or_equiv
Bi 0.00000 0.00000 -0.30915 0.01051
Ca 0.00000 0.00000 0.50000 0.01090
C 0.50000 0.50000 0.41070 0.01400
O1 0.50000 0.00000 0.25580 0.00500
O2 0.50000 0.20700 0.43790 0.01580
O3 0.50000 0.50000 0.34980 0.02000

loop_
_cod_related_entry_id
_cod_related_entry_database
_cod_related_entry_code
1 AMCSD 0005771
